data_4324740
loop_
_publ_author_name
'Chandi Pariya'
'Frank R. Fronczek'
'Andrew W. Maverick'

_publ_section_title
;
 Bis(o-phenylenebis(acetylacetonato))dicopper(II): A Strained Copper(II)
 Dimer Exhibiting a Wide Range of Colors in the Solid State
;
_journal_name_full 'Inorganic Chemistry'
_journal_page_first 2748
_journal_page_last 2753
_journal_paper_doi 10.1021/ic101641r
_journal_volume 50
_journal_year 2011
_chemical_formula_moiety 'C32 H32 Cu2 O8, C10 H8 N2, C7 H8'
_chemical_formula_sum 'C49 H48 Cu2 N2 O8'
_chemical_formula_weight 919.97
_chemical_name_common
;
 copper(II) o-phenylenebis(acetylacetonate) dimer,
 polymer with 1,2-bis(4-pyridyl)ethane, toluene solvate
;
_chemical_name_systematic
; 
 catena(mu-(4,4'-bipyridine)bis(mu-(3,3'-(1,2-phenylene)-
 bis(2,4-pentanedionato)))dicopper) toluene solvate
;
_space_group_IT_number 67
_symmetry_cell_setting orthorhombic
_symmetry_space_group_name_Hall '-C 2a 2'
_symmetry_space_group_name_H-M 'C m m a'
_atom_sites_solution_hydrogens geom
_atom_sites_solution_primary direct
_atom_sites_solution_secondary difmap
_audit_creation_method SHELXL-97
_cell_angle_alpha 90
_cell_angle_beta 90
_cell_angle_gamma 90
_cell_formula_units_Z 4
_cell_length_a 20.978(9)
_cell_length_b 11.525(4)
_cell_length_c 16.980(6)
_cell_measurement_reflns_used 4630
_cell_measurement_temperature 115
_cell_measurement_theta_max 22.0
_cell_measurement_theta_min 2.5
_cell_volume 4105(3)
_computing_cell_refinement 'Denzo and Scalepack (Otwinowski & Minor, 1997)'
_computing_data_collection 'COLLECT (Nonius 1999)'
_computing_data_reduction 'Denzo and Scalepack (Otwinowski & Minor, 1997)'
_computing_molecular_graphics 'ORTEP-3 for Windows (Farrugia, 1997)'
_computing_publication_material 'SHELXL-97 (Sheldrick, 1997)'
_computing_structure_refinement 'SHELXL-97 (Sheldrick, 1997)'
_computing_structure_solution 'Direct_methods (SIR, Altomare, et al., 1994)'
_diffrn_ambient_temperature 115
_diffrn_measured_fraction_theta_full 0.994
_diffrn_measured_fraction_theta_max 0.994
_diffrn_measurement_device 'Nonius KappaCCD (with Oxford Cryostream)'
_diffrn_measurement_method ' \w and \f scans '
_diffrn_radiation_monochromator graphite
_diffrn_radiation_source 'fine-focus sealed tube'
_diffrn_radiation_type MoK\a
_diffrn_radiation_wavelength 0.71073
_diffrn_reflns_av_R_equivalents 0.131
_diffrn_reflns_av_sigmaI/netI 0.0601
_diffrn_reflns_limit_h_max 22
_diffrn_reflns_limit_h_min -21
_diffrn_reflns_limit_k_max 12
_diffrn_reflns_limit_k_min -12
_diffrn_reflns_limit_l_max 17
_diffrn_reflns_limit_l_min -17
_diffrn_reflns_number 16670
_diffrn_reflns_theta_full 22.1
_diffrn_reflns_theta_max 22.1
_diffrn_reflns_theta_min 3.0
_exptl_absorpt_coefficient_mu 1.096
_exptl_absorpt_correction_T_max 0.927
_exptl_absorpt_correction_T_min 0.638
_exptl_absorpt_correction_type multi-scan
_exptl_absorpt_process_details 'Denzo and Scalepack (Otwinowski & Minor, 1997)'
_exptl_crystal_colour green-blue
_exptl_crystal_density_diffrn 1.488
_exptl_crystal_description needle
_exptl_crystal_F_000 1912
_exptl_crystal_size_max 0.45
_exptl_crystal_size_mid 0.08
_exptl_crystal_size_min 0.07
_refine_diff_density_max 1.28
_refine_diff_density_min -1.23
_refine_diff_density_rms 0.128
_refine_ls_extinction_method none
_refine_ls_goodness_of_fit_ref 1.589
_refine_ls_hydrogen_treatment constr
_refine_ls_matrix_type full
_refine_ls_number_parameters 158
_refine_ls_number_reflns 1392
_refine_ls_number_restraints 3
_refine_ls_restrained_S_all 1.599
_refine_ls_R_factor_all 0.136
_refine_ls_R_factor_gt 0.097
_refine_ls_shift/su_max 0.001
_refine_ls_shift/su_mean 0.000
_refine_ls_structure_factor_coef Fsqd
_refine_ls_weighting_details 'calc w=1/[\s^2^(Fo^2^)+(0.1180P)^2^+0.0000P] where P=(Fo^2^+2Fc^2^)/3'
_refine_ls_weighting_scheme calc
_refine_ls_wR_factor_gt 0.262
_refine_ls_wR_factor_ref 0.286
_reflns_number_gt 939
_reflns_number_total 1392
_reflns_threshold_expression I>2\s(I)
_cod_data_source_file ic101641r_si_002_6.cif
_cod_data_source_block compound_8
_cod_original_sg_symbol_Hall '-C 2b 2'
_cod_original_sg_symbol_H-M 'C m m a '
_cod_database_code 4324740

loop_
_symmetry_equiv_pos_as_xyz
'x, y, z'
'-x, -y+1/2, z'
'x, -y, -z'
'-x+1/2, y, -z'
'x+1/2, y+1/2, z'
'-x+1/2, -y+1, z'
'x+1/2, -y+1/2, -z'
'-x+1, y+1/2, -z'
'-x, -y, -z'
'x, y-1/2, -z'
'-x, y, z'
'x-1/2, -y, z'
'-x+1/2, -y+1/2, -z'
'x+1/2, y, -z'
'-x+1/2, y+1/2, z'
'x, -y+1/2, z'

loop_
_atom_site_label
_atom_site_type_symbol
_atom_site_fract_x
_atom_site_fract_y
_atom_site_fract_z
_atom_site_U_iso_or_equiv
_atom_site_adp_type
_atom_site_occupancy
_atom_site_symmetry_multiplicity
_atom_site_calc_flag
_atom_site_refinement_flags
_atom_site_disorder_assembly
_atom_site_disorder_group
Cu1 Cu 0.5000 0.2500 0.86313(13) 0.0533(10) Uani 1 4 d S . .
Cu2 Cu 0.5000 0.2500 0.54992(14) 0.0667(11) Uani 1 4 d S . .
O1 O 0.4362(4) 0.1315(5) 0.8526(4) 0.061(2) Uani 1 1 d . . .
O2 O 0.4368(4) 0.1305(6) 0.5627(4) 0.086(3) Uani 1 1 d . . .
N1 N 0.5000 0.2500 0.4171(9) 0.048(4) Uani 1 4 d S . .
N2 N 0.5000 0.2500 -0.0015(9) 0.069(5) Uani 1 4 d S . .
C1 C 0.3466(6) 0.0341(9) 0.8109(7) 0.099(4) Uani 1 1 d . . .
H1A H 0.3751 -0.0273 0.7920 0.149 Uiso 1 1 calc R . .
H1B H 0.3118 0.0450 0.7732 0.149 Uiso 1 1 calc R . .
H1C H 0.3291 0.0120 0.8622 0.149 Uiso 1 1 calc R . .
C2 C 0.3830(6) 0.1442(8) 0.8189(6) 0.062(3) Uani 1 1 d . . .
C3 C 0.3565(7) 0.2500 0.7942(8) 0.057(4) Uani 1 2 d S . .
C4 C 0.2934(7) 0.2500 0.7491(9) 0.057(4) Uani 1 2 d S . .
C5 C 0.2934(7) 0.2500 0.6625(9) 0.054(4) Uani 1 2 d S . .
C6 C 0.2342(8) 0.2500 0.6282(8) 0.063(4) Uani 1 2 d S . .
H6 H 0.2327 0.2500 0.5723 0.076 Uiso 1 2 calc SR . .
C7 C 0.1765(7) 0.2500 0.6678(11) 0.065(4) Uani 1 2 d S . .
H7 H 0.1367 0.2500 0.6410 0.078 Uiso 1 2 calc SR . .
C8 C 0.1810(9) 0.2500 0.7498(10) 0.068(5) Uani 1 2 d S . .
H8 H 0.1425 0.2500 0.7793 0.082 Uiso 1 2 calc SR . .
C9 C 0.2379(7) 0.2500 0.7909(9) 0.059(4) Uani 1 2 d S . .
H9 H 0.2384 0.2500 0.8469 0.071 Uiso 1 2 calc SR . .
C10 C 0.3563(8) 0.2500 0.6182(8) 0.067(4) Uani 1 2 d S . .
C11 C 0.3845(7) 0.1415(9) 0.5964(7) 0.083(4) Uani 1 1 d . . .
C12 C 0.3473(7) 0.0302(10) 0.6081(9) 0.159(8) Uani 1 1 d . . .
H12A H 0.3079 0.0333 0.5772 0.238 Uiso 1 1 calc R . .
H12B H 0.3368 0.0212 0.6640 0.238 Uiso 1 1 calc R . .
H12C H 0.3731 -0.0358 0.5907 0.238 Uiso 1 1 calc R . .
C13 C 0.5000 0.3487(12) 0.3778(8) 0.058(4) Uani 1 2 d S . .
H13 H 0.5000 0.4191 0.4069 0.070 Uiso 1 2 calc SR . .
C14 C 0.5000 0.3550(12) 0.2960(8) 0.054(4) Uani 1 2 d S . .
H14 H 0.5000 0.4282 0.2703 0.064 Uiso 1 2 calc SR . .
C15 C 0.5000 0.2500 0.2509(12) 0.054(5) Uani 1 4 d S . .
C16 C 0.5000 0.2500 0.1632(11) 0.057(6) Uani 1 4 d S . .
C17 C 0.5000 0.3483(12) 0.1210(9) 0.093(6) Uani 1 2 d S . .
H17 H 0.5000 0.4217 0.1465 0.112 Uiso 1 2 calc SR . .
C18 C 0.5000 0.3408(9) 0.0395(8) 0.102(7) Uani 1 2 d S . .
H18 H 0.5000 0.4122 0.0116 0.122 Uiso 1 2 calc SR . .
C1S C 0.2500 0.3182(9) 0.0000(8) 0.120(5) Uiso 0.50 2 d SPRD A -1
C2S C 0.3057(7) 0.2605(9) -0.0037(8) 0.120(5) Uiso 0.50 1 d PRD A -1
H2S H 0.3447 0.3024 -0.0063 0.144 Uiso 0.50 1 d PR B -1
C3S C 0.3038(7) 0.1426(12) -0.0015(18) 0.120(5) Uiso 0.50 1 d PD A -1
H3S H 0.3442 0.1056 -0.0030 0.144 Uiso 0.50 1 d PR A -1
C4S C 0.2500 0.0721(12) 0.0000 0.120(5) Uiso 0.50 2 d SPD A -1
H4S H 0.2500 -0.0103 0.0000 0.120(5) Uiso 0.50 2 d SPR A -1
C7S C 0.2500 0.4454(12) 0.0000 0.120(5) Uiso 0.50 2 d SPD A -1

loop_
_atom_site_aniso_label
_atom_site_aniso_U_11
_atom_site_aniso_U_22
_atom_site_aniso_U_33
_atom_site_aniso_U_23
_atom_site_aniso_U_13
_atom_site_aniso_U_12
Cu1 0.0766(19) 0.0378(15) 0.0455(16) 0.000 0.000 0.000
Cu2 0.082(2) 0.072(2) 0.0458(17) 0.000 0.000 0.000
O1 0.072(5) 0.041(4) 0.071(5) 0.006(3) 0.008(4) 0.006(4)
O2 0.096(6) 0.077(6) 0.084(6) -0.013(4) 0.048(5) -0.004(5)
N1 0.024(9) 0.069(12) 0.051(10) 0.000 0.000 0.000
N2 0.137(17) 0.018(9) 0.052(11) 0.000 0.000 0.000
C1 0.105(10) 0.043(7) 0.149(12) 0.009(7) -0.008(9) -0.002(7)
C2 0.077(8) 0.046(7) 0.062(7) 0.004(5) 0.016(6) -0.003(6)
C3 0.068(10) 0.035(8) 0.067(10) 0.000 0.029(8) 0.000
C4 0.061(10) 0.058(10) 0.052(9) 0.000 -0.007(8) 0.000
C5 0.055(10) 0.053(9) 0.053(10) 0.000 0.025(8) 0.000
C6 0.084(12) 0.064(10) 0.042(8) 0.000 0.010(9) 0.000
C7 0.055(10) 0.046(9) 0.092(12) 0.000 0.000(9) 0.000
C8 0.098(15) 0.042(9) 0.065(11) 0.000 0.042(10) 0.000
C9 0.039(9) 0.066(10) 0.073(11) 0.000 0.018(10) 0.000
C10 0.089(12) 0.064(10) 0.048(9) 0.000 0.018(9) 0.000
C11 0.112(11) 0.075(8) 0.060(8) -0.005(6) 0.020(7) -0.009(8)
C12 0.184(16) 0.050(8) 0.242(18) -0.032(10) 0.129(15) -0.019(10)
C13 0.051(10) 0.076(11) 0.048(10) -0.017(8) 0.000 0.000
C14 0.048(8) 0.058(9) 0.055(10) -0.016(7) 0.000 0.000
C15 0.056(13) 0.052(13) 0.055(13) 0.000 0.000 0.000
C16 0.105(17) 0.034(12) 0.031(11) 0.000 0.000 0.000
C17 0.19(2) 0.040(9) 0.045(10) -0.014(8) 0.000 0.000
C18 0.22(2) 0.025(8) 0.060(11) 0.003(8) 0.000 0.000

loop_
_atom_type_symbol
_atom_type_description
_atom_type_scat_dispersion_real
_atom_type_scat_dispersion_imag
_atom_type_scat_source
C C 0.0033 0.0016 'International Tables Vol C Tables 4.2.6.8 and 6.1.1.4'
H H 0.0000 0.0000 'International Tables Vol C Tables 4.2.6.8 and 6.1.1.4'
Cu Cu 0.3201 1.2651 'International Tables Vol C Tables 4.2.6.8 and 6.1.1.4'
N N 0.0061 0.0033 'International Tables Vol C Tables 4.2.6.8 and 6.1.1.4'
O O 0.0106 0.0060 'International Tables Vol C Tables 4.2.6.8 and 6.1.1.4'

loop_
_geom_angle_atom_site_label_1
_geom_angle_atom_site_label_2
_geom_angle_atom_site_label_3
_geom_angle
_geom_angle_site_symmetry_1
_geom_angle_site_symmetry_3
O1 Cu1 O1 169.3(4) . 2_655
O1 Cu1 O1 88.3(4) . 11_655
O1 Cu1 O1 90.7(4) 2_655 11_655
O1 Cu1 O1 90.7(4) . 16
O1 Cu1 O1 88.3(4) 2_655 16
O1 Cu1 O1 169.3(4) 11_655 16
O1 Cu1 N2 95.4(2) . 1_556
O1 Cu1 N2 95.4(2) 2_655 1_556
O1 Cu1 N2 95.4(2) 11_655 1_556
O1 Cu1 N2 95.4(2) 16 1_556
O2 Cu2 O2 91.4(5) 2_655 11_655
O2 Cu2 O2 167.0(5) 2_655 .
O2 Cu2 O2 87.1(5) 11_655 .
O2 Cu2 O2 87.1(5) 2_655 16
O2 Cu2 O2 167.0(5) 11_655 16
O2 Cu2 O2 91.4(5) . 16
O2 Cu2 N1 96.5(2) 2_655 .
O2 Cu2 N1 96.5(2) 11_655 .
O2 Cu2 N1 96.5(2) . .
O2 Cu2 N1 96.5(2) 16 .
C2 O1 Cu1 125.1(6) . .
C11 O2 Cu2 126.0(8) . .
C13 N1 C13 119.2(17) 2_655 .
C13 N1 Cu2 120.4(9) 2_655 .
C13 N1 Cu2 120.4(9) . .
C18 N2 C18 112.7(17) 2_655 .
C18 N2 Cu1 123.6(9) 2_655 1_554
C18 N2 Cu1 123.6(9) . 1_554
C2 C1 H1A 109.5 . .
C2 C1 H1B 109.5 . .
H1A C1 H1B 109.5 . .
C2 C1 H1C 109.5 . .
H1A C1 H1C 109.5 . .
H1B C1 H1C 109.5 . .
O1 C2 C3 125.9(10) . .
O1 C2 C1 113.3(9) . .
C3 C2 C1 120.7(11) . .
C2 C3 C2 120.6(15) 16 .
C2 C3 C4 119.5(7) 16 .
C2 C3 C4 119.5(7) . .
C9 C4 C5 121.4(14) . .
C9 C4 C3 118.6(13) . .
C5 C4 C3 120.0(13) . .
C6 C5 C4 115.1(12) . .
C6 C5 C10 125.2(14) . .
C4 C5 C10 119.7(14) . .
C5 C6 C7 125.8(13) . .
C5 C6 H6 117.1 . .
C7 C6 H6 117.1 . .
C6 C7 C8 115.1(14) . .
C6 C7 H7 122.4 . .
C8 C7 H7 122.4 . .
C9 C8 C7 124.2(14) . .
C9 C8 H8 117.9 . .
C7 C8 H8 117.9 . .
C4 C9 C8 118.3(14) . .
C4 C9 H9 120.8 . .
C8 C9 H9 120.8 . .
C11 C10 C11 121.7(14) . 16
C11 C10 C5 119.1(7) . .
C11 C10 C5 119.1(7) 16 .
O2 C11 C10 124.9(11) . .
O2 C11 C12 115.4(10) . .
C10 C11 C12 119.5(12) . .
C11 C12 H12A 109.5 . .
C11 C12 H12B 109.5 . .
H12A C12 H12B 109.5 . .
C11 C12 H12C 109.5 . .
H12A C12 H12C 109.5 . .
H12B C12 H12C 109.5 . .
N1 C13 C14 123.4(14) . .
N1 C13 H13 118.3 . .
C14 C13 H13 118.3 . .
C13 C14 C15 119.3(14) . .
C13 C14 H14 120.4 . .
C15 C14 H14 120.4 . .
C14 C15 C14 115.4(18) 2_655 .
C14 C15 C16 122.3(9) 2_655 .
C14 C15 C16 122.3(9) . .
C17 C16 C17 115.4(18) 2_655 .
C17 C16 C15 122.3(9) 2_655 .
C17 C16 C15 122.3(9) . .
C16 C17 C18 118.7(13) . .
C16 C17 H17 120.6 . .
C18 C17 H17 120.6 . .
N2 C18 C17 127.2(13) . .
N2 C18 H18 116.4 . .
C17 C18 H18 116.4 . .
C2S C1S C7S 119.6(10) . .
C1S C2S C3S 117.8(6) . .
C1S C2S H2S 119.9 . .
C3S C2S H2S 122.3 . .
C2S C3S C4S 127.5(13) . .
C2S C3S H3S 114.9 . .
C4S C3S H3S 117.6 . .
C3S C4S H4S 125.7 . .

loop_
_geom_bond_atom_site_label_1
_geom_bond_atom_site_label_2
_geom_bond_distance
_geom_bond_site_symmetry_2
Cu1 O1 1.920(7) .
Cu1 O1 1.920(7) 2_655
Cu1 O1 1.920(7) 11_655
Cu1 O1 1.920(7) 16
Cu1 N2 2.299(16) 1_556
Cu2 O2 1.924(8) 2_655
Cu2 O2 1.924(8) 11_655
Cu2 O2 1.924(8) .
Cu2 O2 1.924(7) 16
Cu2 N1 2.255(16) .
O1 C2 1.263(12) .
O2 C11 1.244(13) .
N1 C13 1.319(15) 2_655
N1 C13 1.319(15) .
N2 C18 1.257(14) 2_655
N2 C18 1.257(14) .
N2 Cu1 2.299(16) 1_554
C1 C2 1.487(14) .
C1 H1A 0.9800 .
C1 H1B 0.9800 .
C1 H1C 0.9800 .
C2 C3 1.403(12) .
C3 C2 1.403(12) 16
C3 C4 1.53(2) .
C4 C9 1.362(18) .
C4 C5 1.47(2) .
C5 C6 1.371(19) .
C5 C10 1.519(18) .
C6 C7 1.385(19) .
C6 H6 0.9500 .
C7 C8 1.40(2) .
C7 H7 0.9500 .
C8 C9 1.38(2) .
C8 H8 0.9500 .
C9 H9 0.9500 .
C10 C11 1.432(13) .
C10 C11 1.432(13) 16
C11 C12 1.514(15) .
C12 H12A 0.9800 .
C12 H12B 0.9800 .
C12 H12C 0.9800 .
C13 C14 1.391(17) .
C13 H13 0.9500 .
C14 C15 1.432(16) .
C14 H14 0.9500 .
C15 C14 1.432(16) 2_655
C15 C16 1.49(3) .
C16 C17 1.341(17) 2_655
C16 C17 1.341(17) .
C17 C18 1.387(18) .
C17 H17 0.9500 .
C18 H18 0.9500 .
C1S C2S 1.346(10) .
C1S C7S 1.466(10) .
C2S C3S 1.360(9) .
C2S H2S 0.9500 .
C3S C4S 1.390(10) .
C3S H3S 0.9500 .
C4S H4S 0.9495 .

loop_
_geom_torsion_atom_site_label_1
_geom_torsion_atom_site_label_2
_geom_torsion_atom_site_label_3
_geom_torsion_atom_site_label_4
_geom_torsion
_geom_torsion_site_symmetry_1
_geom_torsion_site_symmetry_4
O1 Cu1 O1 C2 -60.6(8) 2_655 .
O1 Cu1 O1 C2 -145.4(7) 11_655 .
O1 Cu1 O1 C2 23.9(9) 16 .
N2 Cu1 O1 C2 119.4(8) 1_556 .
O2 Cu2 O2 C11 60.8(10) 2_655 .
O2 Cu2 O2 C11 144.5(9) 11_655 .
O2 Cu2 O2 C11 -22.5(11) 16 .
N1 Cu2 O2 C11 -119.2(10) . .
O2 Cu2 N1 C13 136.1(2) 2_655 2_655
O2 Cu2 N1 C13 43.9(2) 11_655 2_655
O2 Cu2 N1 C13 -43.9(2) . 2_655
O2 Cu2 N1 C13 -136.1(2) 16 2_655
O2 Cu2 N1 C13 -43.9(2) 2_655 .
O2 Cu2 N1 C13 -136.1(2) 11_655 .
O2 Cu2 N1 C13 136.1(2) . .
O2 Cu2 N1 C13 43.9(2) 16 .
Cu1 O1 C2 C3 -10.7(15) . .
Cu1 O1 C2 C1 172.9(7) . .
O1 C2 C3 C2 -12(2) . 16
C1 C2 C3 C2 164.1(8) . 16
O1 C2 C3 C4 175.9(11) . .
C1 C2 C3 C4 -7.9(17) . .
C2 C3 C4 C9 -86.0(10) 16 .
C2 C3 C4 C9 86.0(10) . .
C2 C3 C4 C5 94.0(10) 16 .
C2 C3 C4 C5 -94.0(10) . .
C9 C4 C5 C6 0.000(4) . .
C3 C4 C5 C6 180.000(3) . .
C9 C4 C5 C10 180.000(3) . .
C3 C4 C5 C10 0.000(4) . .
C4 C5 C6 C7 0.000(4) . .
C10 C5 C6 C7 180.000(3) . .
C5 C6 C7 C8 0.000(4) . .
C6 C7 C8 C9 0.000(4) . .
C5 C4 C9 C8 0.000(4) . .
C3 C4 C9 C8 180.000(4) . .
C7 C8 C9 C4 0.000(5) . .
C6 C5 C10 C11 -88.6(13) . .
C4 C5 C10 C11 91.4(13) . .
C6 C5 C10 C11 88.6(13) . 16
C4 C5 C10 C11 -91.4(13) . 16
Cu2 O2 C11 C10 12.9(19) . .
Cu2 O2 C11 C12 -172.1(9) . .
C11 C10 C11 O2 6(3) 16 .
C5 C10 C11 O2 -177.2(12) . .
C11 C10 C11 C12 -169.3(10) 16 .
C5 C10 C11 C12 8(2) . .
C13 N1 C13 C14 0.000(4) 2_655 .
Cu2 N1 C13 C14 180.000(2) . .
N1 C13 C14 C15 0.000(4) . .
C13 C14 C15 C14 0.000(4) . 2_655
C13 C14 C15 C16 180.000(2) . .
C14 C15 C16 C17 0.000(2) 2_655 2_655
C14 C15 C16 C17 180.000(2) . 2_655
C14 C15 C16 C17 180.000(2) 2_655 .
C14 C15 C16 C17 0.000(3) . .
C17 C16 C17 C18 0.000(2) 2_655 .
C15 C16 C17 C18 180.000(1) . .
C18 N2 C18 C17 0.000(2) 2_655 .
Cu1 N2 C18 C17 180.000(2) 1_554 .
C16 C17 C18 N2 0.000(2) . .
C7S C1S C2S C3S 178(2) . .
C1S C2S C3S C4S 4(3) . .
